data_7030064
loop_
_publ_author_name
'Jiang, Jin'
'Yin, Handong'
'Wang, Fangli'
'Han, Zhong'
'Wang, Fei'
'Cheng, Shuang'
'Hong, Min'

_publ_section_title
;
 Novel tetranuclear triarylantimony(V) complexes with (+-)-mandelic acid
 ligands: synthesis, characterization, in vitro cytotoxicity and DNA
 binding properties.
;
_journal_issue 24
_journal_name_full 'Dalton transactions (Cambridge, England : 2003)'
_journal_page_first 8563
_journal_page_last 8566
_journal_paper_doi 10.1039/c3dt50221j
_journal_volume 42
_journal_year 2013
_chemical_formula_sum 'C10.18 H8.36 F1.09 O1.27 Sb0.36'
_chemical_formula_weight 216.08
_chemical_name_systematic
;
?
;
_space_group_IT_number 2
_symmetry_cell_setting triclinic
_symmetry_space_group_name_Hall '-P 1'
_symmetry_space_group_name_H-M 'P -1'
_atom_sites_solution_hydrogens geom
_atom_sites_solution_primary direct
_atom_sites_solution_secondary difmap
_audit_creation_method SHELXL-97
_cell_angle_alpha 75.2460(10)
_cell_angle_beta 84.121(2)
_cell_angle_gamma 72.0700(10)
_cell_formula_units_Z 11
_cell_length_a 11.6366(7)
_cell_length_b 14.5216(8)
_cell_length_c 16.3719(10)
_cell_measurement_reflns_used 3118
_cell_measurement_temperature 293(2)
_cell_measurement_theta_max 28.4666
_cell_measurement_theta_min 2.5687
_cell_volume 2544.5(3)
_computing_cell_refinement 'Bruker FRAMBO'
_computing_data_collection 'Bruker FRAMBO'
_computing_data_reduction 'Bruker SAINT'
_computing_molecular_graphics 'Bruker SHELXTL'
_computing_publication_material 'Bruker SHELXTL'
_computing_structure_refinement 'SHELXL-97 (Sheldrick, 1997)'
_computing_structure_solution 'SHELXS-97 (Sheldrick, 1990)'
_diffrn_ambient_temperature 293(2)
_diffrn_measured_fraction_theta_full 0.999
_diffrn_measured_fraction_theta_max 0.999
_diffrn_measurement_device_type 'multiwire proportional'
_diffrn_measurement_method 'phi and omega scans'
_diffrn_radiation_monochromator graphite
_diffrn_radiation_source 'fine-focus sealed tube'
_diffrn_radiation_type MoK\a
_diffrn_radiation_wavelength 0.71073
_diffrn_reflns_av_R_equivalents 0.0538
_diffrn_reflns_av_sigmaI/netI 0.0941
_diffrn_reflns_limit_h_max 13
_diffrn_reflns_limit_h_min -13
_diffrn_reflns_limit_k_max 15
_diffrn_reflns_limit_k_min -17
_diffrn_reflns_limit_l_max 19
_diffrn_reflns_limit_l_min -19
_diffrn_reflns_number 15668
_diffrn_reflns_theta_full 25.02
_diffrn_reflns_theta_max 25.02
_diffrn_reflns_theta_min 2.57
_exptl_absorpt_coefficient_mu 1.136
_exptl_absorpt_correction_T_max 0.6853
_exptl_absorpt_correction_T_min 0.6290
_exptl_absorpt_correction_type multi-scan
_exptl_absorpt_process_details sadabs
_exptl_crystal_colour colourless
_exptl_crystal_density_diffrn 1.551
_exptl_crystal_density_method 'not measured'
_exptl_crystal_description block
_exptl_crystal_F_000 1188
_exptl_crystal_size_max 0.45
_exptl_crystal_size_mid 0.40
_exptl_crystal_size_min 0.36
_refine_diff_density_max 1.331
_refine_diff_density_min -0.680
_refine_diff_density_rms 0.126
_refine_ls_extinction_method none
_refine_ls_goodness_of_fit_ref 1.081
_refine_ls_hydrogen_treatment constr
_refine_ls_matrix_type full
_refine_ls_number_parameters 642
_refine_ls_number_reflns 8965
_refine_ls_number_restraints 1788
_refine_ls_restrained_S_all 1.022
_refine_ls_R_factor_all 0.0844
_refine_ls_R_factor_gt 0.0475
_refine_ls_shift/su_max 0.001
_refine_ls_shift/su_mean 0.000
_refine_ls_structure_factor_coef Fsqd
_refine_ls_weighting_details 'calc w=1/[\s^2^(Fo^2^)+(0.0297P)^2^+2.2180P] where P=(Fo^2^+2Fc^2^)/3'
_refine_ls_weighting_scheme calc
_refine_ls_wR_factor_gt 0.0940
_refine_ls_wR_factor_ref 0.1183
_reflns_number_gt 6155
_reflns_number_total 8965
_reflns_threshold_expression >2sigma(I)
_cod_data_source_file c3dt50221j.cif
_cod_data_source_block 130302b
_cod_depositor_comments
;
The following automatic conversions were performed:

'_symmetry_cell_setting' value 'Triclinic' changed to 'triclinic'
according to
/usr/data/users/saulius/automatic-downloads/retrospective/RSC/lib/dictionaries/cif_core.dic
dictionary named 'cif_core.dic' version 2.4.2 from 2011-04-26.

Automatic conversion script
Id: cif_fix_values 2281 2013-09-26 08:29:07Z andrius 
;
_cod_original_sg_symbol_H-M 'P-1 '
_cod_database_code 7030064

loop_
_symmetry_equiv_pos_as_xyz
'x, y, z'
'-x, -y, -z'

loop_
_atom_site_label
_atom_site_type_symbol
_atom_site_fract_x
_atom_site_fract_y
_atom_site_fract_z
_atom_site_U_iso_or_equiv
_atom_site_adp_type
_atom_site_occupancy
_atom_site_symmetry_multiplicity
_atom_site_calc_flag
_atom_site_refinement_flags
Sb1 Sb 0.90172(3) 0.26845(3) 0.05315(2) 0.02355(12) Uani 1 1 d U
Sb2 Sb 1.04732(3) 0.45303(3) 0.28972(2) 0.02407(12) Uani 1 1 d U
O1 O 1.0617(3) 0.2065(3) 0.0031(2) 0.0266(9) Uani 1 1 d U
O2 O 0.9077(3) 0.3755(3) -0.0668(2) 0.0245(9) Uani 1 1 d U
O3 O 1.0383(3) 0.4202(3) -0.1677(2) 0.0266(9) Uani 1 1 d U
O4 O 1.1905(3) 0.4265(3) 0.2125(2) 0.0276(9) Uani 1 1 d U
O5 O 0.9985(3) 0.3682(3) 0.2131(2) 0.0265(9) Uani 1 1 d U
O6 O 1.0288(3) 0.3529(3) 0.0794(2) 0.0263(9) Uani 1 1 d U
F1 F 0.6635(4) 0.0449(3) -0.1269(3) 0.0578(12) Uani 1 1 d U
F2 F 1.0231(4) -0.0324(3) 0.4038(2) 0.0604(12) Uani 1 1 d U
F3 F 0.4644(3) 0.5759(3) 0.1837(3) 0.0545(11) Uani 1 1 d U
F4 F 1.2384(4) 0.0721(3) 0.5773(2) 0.0544(11) Uani 1 1 d U
F5 F 1.2332(4) 0.7545(3) 0.4105(3) 0.0767(15) Uani 1 1 d U
F6 F 0.5086(4) 0.5681(4) 0.4166(3) 0.0828(16) Uani 1 1 d U
C1 C 1.0104(5) 0.3627(4) -0.1038(4) 0.0237(13) Uani 1 1 d U
C2 C 1.1106(5) 0.2688(4) -0.0632(4) 0.0271(13) Uani 1 1 d U
H2 H 1.1706 0.2892 -0.0399 0.033 Uiso 1 1 calc R
C3 C 1.1726(5) 0.2106(4) -0.1282(4) 0.0266(13) Uani 1 1 d U
C4 C 1.2976(6) 0.1861(4) -0.1389(4) 0.0364(15) Uani 1 1 d U
H4 H 1.3422 0.2068 -0.1069 0.044 Uiso 1 1 calc R
C5 C 1.3565(6) 0.1312(5) -0.1970(4) 0.0455(17) Uani 1 1 d U
H5 H 1.4400 0.1159 -0.2041 0.055 Uiso 1 1 calc R
C6 C 1.2917(6) 0.0995(5) -0.2438(4) 0.0459(18) Uani 1 1 d U
H6 H 1.3310 0.0627 -0.2828 0.055 Uiso 1 1 calc R
C7 C 1.1675(7) 0.1224(5) -0.2327(4) 0.0437(17) Uani 1 1 d U
H7 H 1.1234 0.1003 -0.2639 0.052 Uiso 1 1 calc R
C8 C 1.1086(6) 0.1778(5) -0.1757(4) 0.0384(15) Uani 1 1 d U
H8 H 1.0250 0.1934 -0.1692 0.046 Uiso 1 1 calc R
C9 C 0.8117(5) 0.1944(4) -0.0041(4) 0.0279(13) Uani 1 1 d U
C10 C 0.7434(6) 0.2441(5) -0.0758(4) 0.0385(15) Uani 1 1 d U
H10 H 0.7308 0.3122 -0.0965 0.046 Uiso 1 1 calc R
C11 C 0.6942(6) 0.1935(5) -0.1166(4) 0.0406(16) Uani 1 1 d U
H11 H 0.6493 0.2268 -0.1649 0.049 Uiso 1 1 calc R
C12 C 0.7125(6) 0.0938(5) -0.0851(4) 0.0380(16) Uani 1 1 d U
C13 C 0.7777(6) 0.0418(5) -0.0152(4) 0.0442(17) Uani 1 1 d U
H13 H 0.7890 -0.0263 0.0048 0.053 Uiso 1 1 calc R
C14 C 0.8270(6) 0.0931(5) 0.0254(4) 0.0398(16) Uani 1 1 d U
H14 H 0.8713 0.0588 0.0737 0.048 Uiso 1 1 calc R
C15 C 0.9465(6) 0.1669(4) 0.1727(4) 0.0285(13) Uani 1 1 d U
C16 C 1.0582(6) 0.0970(5) 0.1861(4) 0.0428(17) Uani 1 1 d U
H16 H 1.1168 0.0950 0.1429 0.051 Uiso 1 1 calc R
C17 C 1.0837(7) 0.0286(5) 0.2650(4) 0.0491(18) Uani 1 1 d U
H17 H 1.1585 -0.0193 0.2742 0.059 Uiso 1 1 calc R
C18 C 0.9975(7) 0.0340(5) 0.3272(4) 0.0391(16) Uani 1 1 d U
C19 C 0.8863(7) 0.1038(5) 0.3175(4) 0.0455(17) Uani 1 1 d U
H19 H 0.8294 0.1068 0.3618 0.055 Uiso 1 1 calc R
C20 C 0.8619(6) 0.1698(5) 0.2392(4) 0.0409(16) Uani 1 1 d U
H20 H 0.7867 0.2174 0.2309 0.049 Uiso 1 1 calc R
C21 C 0.7531(5) 0.3838(4) 0.0876(4) 0.0266(13) Uani 1 1 d U
C22 C 0.6400(6) 0.3686(5) 0.0967(5) 0.0480(17) Uani 1 1 d U
H22 H 0.6300 0.3142 0.0815 0.058 Uiso 1 1 calc R
C23 C 0.5415(6) 0.4337(5) 0.1283(5) 0.0509(18) Uani 1 1 d U
H23 H 0.4655 0.4238 0.1342 0.061 Uiso 1 1 calc R
C24 C 0.5600(6) 0.5124(5) 0.1505(4) 0.0363(15) Uani 1 1 d U
C25 C 0.6684(6) 0.5302(4) 0.1423(4) 0.0354(15) Uani 1 1 d U
H25 H 0.6775 0.5847 0.1579 0.043 Uiso 1 1 calc R
C26 C 0.7659(6) 0.4653(4) 0.1099(4) 0.0313(14) Uani 1 1 d U
H26 H 0.8409 0.4770 0.1033 0.038 Uiso 1 1 calc R
C27 C 1.0595(5) 0.3692(4) 0.1444(4) 0.0235(12) Uani 1 1 d U
C28 C 1.1790(5) 0.3921(4) 0.1403(4) 0.0259(13) Uani 1 1 d U
H28 H 1.1801 0.4455 0.0898 0.031 Uiso 1 1 calc R
C29 C 1.2833(5) 0.3021(4) 0.1323(4) 0.0270(13) Uani 1 1 d U
C30 C 1.3049(6) 0.2160(5) 0.1958(5) 0.0572(19) Uani 1 1 d U
H30 H 1.2550 0.2130 0.2439 0.069 Uiso 1 1 calc R
C31 C 1.4026(8) 0.1329(6) 0.1874(6) 0.075(2) Uani 1 1 d U
H31 H 1.4173 0.0752 0.2305 0.090 Uiso 1 1 calc R
C32 C 1.4765(7) 0.1359(5) 0.1165(5) 0.0526(19) Uani 1 1 d U
H32 H 1.5411 0.0808 0.1112 0.063 Uiso 1 1 calc R
C33 C 1.4539(6) 0.2197(5) 0.0551(5) 0.0458(17) Uani 1 1 d U
H33 H 1.5030 0.2226 0.0066 0.055 Uiso 1 1 calc R
C34 C 1.3576(6) 0.3023(5) 0.0631(4) 0.0408(16) Uani 1 1 d U
H34 H 1.3439 0.3595 0.0195 0.049 Uiso 1 1 calc R
C35 C 1.1133(5) 0.3221(4) 0.3866(4) 0.0286(13) Uani 1 1 d U
C36 C 1.0932(6) 0.2322(4) 0.3859(4) 0.0314(14) Uani 1 1 d U
H36 H 1.0519 0.2285 0.3417 0.038 Uiso 1 1 calc R
C37 C 1.1348(6) 0.1481(5) 0.4512(4) 0.0357(15) Uani 1 1 d U
H37 H 1.1193 0.0888 0.4518 0.043 Uiso 1 1 calc R
C38 C 1.1986(6) 0.1540(5) 0.5142(4) 0.0384(16) Uani 1 1 d U
C39 C 1.2221(6) 0.2396(5) 0.5171(4) 0.0416(17) Uani 1 1 d U
H39 H 1.2654 0.2415 0.5611 0.050 Uiso 1 1 calc R
C40 C 1.1794(5) 0.3245(5) 0.4522(4) 0.0334(14) Uani 1 1 d U
H40 H 1.1952 0.3833 0.4527 0.040 Uiso 1 1 calc R
C41 C 1.1085(5) 0.5596(4) 0.3272(4) 0.0285(13) Uani 1 1 d U
C42 C 1.0445(6) 0.6048(5) 0.3906(4) 0.0430(16) Uani 1 1 d U
H42 H 0.9739 0.5907 0.4143 0.052 Uiso 1 1 calc R
C43 C 1.0871(6) 0.6711(5) 0.4181(4) 0.0468(17) Uani 1 1 d U
H43 H 1.0452 0.7019 0.4601 0.056 Uiso 1 1 calc R
C44 C 1.1903(7) 0.6904(5) 0.3829(5) 0.0464(17) Uani 1 1 d U
C45 C 1.2571(6) 0.6443(5) 0.3229(4) 0.0463(17) Uani 1 1 d U
H45 H 1.3300 0.6559 0.3018 0.056 Uiso 1 1 calc R
C46 C 1.2131(6) 0.5797(5) 0.2945(4) 0.0388(15) Uani 1 1 d U
H46 H 1.2558 0.5496 0.2523 0.047 Uiso 1 1 calc R
C47 C 0.8599(5) 0.4933(5) 0.3265(4) 0.0298(13) Uani 1 1 d U
C48 C 0.8085(6) 0.4189(5) 0.3663(4) 0.0480(17) Uani 1 1 d U
H48 H 0.8534 0.3524 0.3731 0.058 Uiso 1 1 calc R
C49 C 0.6887(6) 0.4437(6) 0.3964(5) 0.062(2) Uani 1 1 d U
H49 H 0.6526 0.3945 0.4226 0.074 Uiso 1 1 calc R
C50 C 0.6249(6) 0.5444(6) 0.3861(5) 0.053(2) Uani 1 1 d U
C51 C 0.6729(6) 0.6173(5) 0.3451(4) 0.0419(16) Uani 1 1 d U
H51 H 0.6272 0.6837 0.3369 0.050 Uiso 1 1 calc R
C52 C 0.7905(6) 0.5920(5) 0.3153(4) 0.0346(14) Uani 1 1 d U
H52 H 0.8243 0.6421 0.2871 0.042 Uiso 1 1 calc R
O7 O 0.5536(9) 0.1998(8) 0.4601(7) 0.192(4) Uani 1 1 d DU
C56 C 0.5985(12) 0.0930(9) 0.6017(8) 0.159(5) Uani 1 1 d DU
H56A H 0.6662 0.1144 0.6090 0.239 Uiso 1 1 calc R
H56B H 0.6122 0.0243 0.6306 0.239 Uiso 1 1 calc R
H56C H 0.5266 0.1329 0.6244 0.239 Uiso 1 1 calc R
C54 C 0.4779(12) 0.3191(11) 0.3365(9) 0.195(6) Uani 1 1 d DU
H54A H 0.4443 0.3549 0.3794 0.292 Uiso 1 1 calc R
H54B H 0.4183 0.3338 0.2949 0.292 Uiso 1 1 calc R
H54C H 0.5469 0.3388 0.3099 0.292 Uiso 1 1 calc R
C53 C 0.5167(15) 0.2069(10) 0.3767(9) 0.209(6) Uani 1 1 d DU
H53A H 0.4499 0.1793 0.3797 0.250 Uiso 1 1 calc R
H53B H 0.5831 0.1720 0.3447 0.250 Uiso 1 1 calc R
C55 C 0.5839(17) 0.1044(10) 0.5108(9) 0.223(7) Uani 1 1 d DU
H55A H 0.6590 0.0664 0.4887 0.267 Uiso 1 1 calc R
H55B H 0.5221 0.0743 0.5054 0.267 Uiso 1 1 calc R

loop_
_atom_site_aniso_label
_atom_site_aniso_U_11
_atom_site_aniso_U_22
_atom_site_aniso_U_33
_atom_site_aniso_U_23
_atom_site_aniso_U_13
_atom_site_aniso_U_12
Sb1 0.0291(2) 0.0164(2) 0.0222(2) -0.00348(17) 0.00220(18) -0.00427(17)
Sb2 0.0276(2) 0.0228(2) 0.0214(2) -0.00555(18) 0.00125(18) -0.00708(18)
O1 0.027(2) 0.019(2) 0.026(2) -0.0017(17) 0.0059(17) -0.0012(16)
O2 0.029(2) 0.0160(19) 0.025(2) -0.0036(16) 0.0025(18) -0.0030(17)
O3 0.033(2) 0.022(2) 0.021(2) -0.0015(17) 0.0002(18) -0.0052(18)
O4 0.027(2) 0.029(2) 0.028(2) -0.0107(18) 0.0043(18) -0.0079(17)
O5 0.032(2) 0.024(2) 0.023(2) -0.0041(17) 0.0008(18) -0.0085(17)
O6 0.032(2) 0.023(2) 0.024(2) -0.0069(17) -0.0004(18) -0.0072(17)
F1 0.065(3) 0.047(3) 0.074(3) -0.030(2) -0.015(2) -0.017(2)
F2 0.097(3) 0.048(3) 0.030(2) 0.0141(19) -0.012(2) -0.030(2)
F3 0.044(2) 0.040(2) 0.071(3) -0.022(2) 0.017(2) 0.0009(19)
F4 0.082(3) 0.034(2) 0.036(2) 0.0029(19) -0.018(2) -0.006(2)
F5 0.076(3) 0.079(3) 0.107(4) -0.059(3) 0.001(3) -0.039(3)
F6 0.035(3) 0.107(4) 0.077(3) 0.006(3) 0.020(2) -0.009(3)
C1 0.029(3) 0.018(3) 0.022(3) -0.008(2) 0.000(3) -0.001(2)
C2 0.028(3) 0.023(3) 0.026(3) -0.002(2) -0.002(3) -0.004(2)
C3 0.032(3) 0.021(3) 0.024(3) -0.006(2) 0.000(3) -0.002(2)
C4 0.040(3) 0.027(3) 0.039(3) -0.009(3) -0.006(3) -0.004(3)
C5 0.042(4) 0.040(4) 0.043(4) -0.011(3) 0.002(3) 0.005(3)
C6 0.052(4) 0.037(4) 0.037(4) -0.017(3) 0.002(3) 0.009(3)
C7 0.058(4) 0.037(4) 0.037(4) -0.017(3) -0.004(3) -0.006(3)
C8 0.042(3) 0.031(3) 0.036(3) -0.008(3) 0.000(3) -0.003(3)
C9 0.035(3) 0.020(3) 0.029(3) -0.007(2) 0.003(3) -0.009(2)
C10 0.043(3) 0.028(3) 0.044(3) -0.003(3) -0.006(3) -0.012(3)
C11 0.041(4) 0.039(4) 0.044(4) -0.010(3) -0.008(3) -0.011(3)
C12 0.037(4) 0.036(4) 0.049(4) -0.019(3) 0.003(3) -0.016(3)
C13 0.056(4) 0.020(3) 0.058(4) -0.012(3) -0.003(4) -0.010(3)
C14 0.047(4) 0.031(3) 0.041(3) -0.005(3) -0.009(3) -0.011(3)
C15 0.039(3) 0.023(3) 0.024(3) 0.000(2) -0.003(3) -0.013(2)
C16 0.053(4) 0.037(3) 0.025(3) 0.003(3) 0.000(3) -0.003(3)
C17 0.059(4) 0.038(4) 0.036(4) 0.004(3) -0.013(3) -0.001(3)
C18 0.063(4) 0.032(3) 0.023(3) 0.003(3) -0.007(3) -0.020(3)
C19 0.061(4) 0.041(4) 0.031(3) 0.001(3) 0.011(3) -0.021(3)
C20 0.047(4) 0.029(3) 0.040(3) 0.003(3) 0.003(3) -0.012(3)
C21 0.029(3) 0.020(3) 0.027(3) -0.004(2) 0.003(2) -0.004(2)
C22 0.043(4) 0.040(4) 0.067(4) -0.025(3) 0.008(3) -0.014(3)
C23 0.037(4) 0.049(4) 0.074(5) -0.028(4) 0.012(4) -0.016(3)
C24 0.029(3) 0.029(3) 0.043(4) -0.015(3) 0.010(3) 0.004(3)
C25 0.040(4) 0.026(3) 0.037(3) -0.013(3) -0.006(3) 0.002(3)
C26 0.030(3) 0.024(3) 0.038(3) -0.007(3) -0.004(3) -0.004(2)
C27 0.027(3) 0.014(3) 0.025(3) 0.001(2) -0.002(2) -0.003(2)
C28 0.030(3) 0.023(3) 0.025(3) -0.006(2) 0.004(3) -0.008(2)
C29 0.027(3) 0.022(3) 0.033(3) -0.008(2) 0.002(3) -0.008(2)
C30 0.053(4) 0.035(3) 0.054(4) 0.006(3) 0.023(3) 0.008(3)
C31 0.071(5) 0.037(4) 0.075(5) 0.010(4) 0.015(4) 0.018(4)
C32 0.043(4) 0.034(4) 0.077(5) -0.024(4) 0.009(4) -0.001(3)
C33 0.037(4) 0.049(4) 0.050(4) -0.019(3) 0.007(3) -0.008(3)
C34 0.035(3) 0.038(3) 0.041(3) -0.007(3) 0.004(3) -0.003(3)
C35 0.032(3) 0.030(3) 0.024(3) -0.005(2) -0.001(3) -0.009(3)
C36 0.039(3) 0.029(3) 0.024(3) -0.001(3) -0.003(3) -0.011(3)
C37 0.044(4) 0.029(3) 0.032(3) -0.004(3) -0.005(3) -0.009(3)
C38 0.049(4) 0.032(3) 0.026(3) -0.001(3) -0.004(3) -0.004(3)
C39 0.049(4) 0.040(4) 0.032(3) -0.008(3) -0.016(3) -0.003(3)
C40 0.038(3) 0.029(3) 0.033(3) -0.007(3) -0.001(3) -0.010(3)
C41 0.033(3) 0.029(3) 0.025(3) -0.009(2) -0.001(3) -0.009(3)
C42 0.043(4) 0.048(4) 0.049(4) -0.027(3) 0.005(3) -0.018(3)
C43 0.043(4) 0.055(4) 0.053(4) -0.036(3) 0.012(3) -0.016(3)
C44 0.050(4) 0.048(4) 0.057(4) -0.027(3) -0.002(4) -0.026(3)
C45 0.043(4) 0.053(4) 0.055(4) -0.022(3) 0.002(3) -0.024(3)
C46 0.040(4) 0.044(4) 0.040(3) -0.024(3) 0.011(3) -0.016(3)
C47 0.030(3) 0.033(3) 0.026(3) -0.003(3) 0.000(3) -0.011(3)
C48 0.036(3) 0.049(4) 0.048(4) -0.001(3) 0.004(3) -0.008(3)
C49 0.037(4) 0.066(5) 0.065(5) 0.015(4) 0.010(4) -0.019(4)
C50 0.029(4) 0.068(5) 0.045(4) 0.002(4) 0.010(3) -0.005(4)
C51 0.037(4) 0.045(4) 0.037(4) -0.011(3) 0.004(3) -0.004(3)
C52 0.037(3) 0.037(3) 0.030(3) -0.011(3) 0.004(3) -0.010(3)
O7 0.167(8) 0.181(9) 0.198(10) -0.019(8) -0.059(8) -0.010(7)
C56 0.147(11) 0.150(11) 0.192(14) -0.044(11) -0.047(11) -0.042(9)
C54 0.123(10) 0.219(12) 0.195(12) 0.063(10) -0.025(9) -0.065(9)
C53 0.147(10) 0.207(11) 0.209(13) -0.010(11) -0.011(10) 0.007(10)
C55 0.198(11) 0.189(12) 0.213(13) -0.037(11) -0.013(11) 0.034(10)

loop_
_atom_type_symbol
_atom_type_description
_atom_type_scat_dispersion_real
_atom_type_scat_dispersion_imag
_atom_type_scat_source
C C 0.0033 0.0016 'International Tables Vol C Tables 4.2.6.8 and 6.1.1.4'
H H 0.0000 0.0000 'International Tables Vol C Tables 4.2.6.8 and 6.1.1.4'
O O 0.0106 0.0060 'International Tables Vol C Tables 4.2.6.8 and 6.1.1.4'
F F 0.0171 0.0103 'International Tables Vol C Tables 4.2.6.8 and 6.1.1.4'
Sb Sb -0.5866 1.5461 'International Tables Vol C Tables 4.2.6.8 and 6.1.1.4'

loop_
_geom_angle_atom_site_label_1
_geom_angle_atom_site_label_2
_geom_angle_atom_site_label_3
_geom_angle
_geom_angle_site_symmetry_3
O1 Sb1 C9 92.6(2) .
O1 Sb1 C15 91.5(2) .
C9 Sb1 C15 101.9(2) .
O1 Sb1 C21 158.13(18) .
C9 Sb1 C21 101.8(2) .
C15 Sb1 C21 101.4(2) .
O1 Sb1 O2 77.28(14) .
C9 Sb1 O2 90.71(18) .
C15 Sb1 O2 163.54(18) .
C21 Sb1 O2 86.07(18) .
O1 Sb1 O6 75.04(15) .
C9 Sb1 O6 163.95(19) .
C15 Sb1 O6 88.86(17) .
C21 Sb1 O6 87.50(18) .
O2 Sb1 O6 76.74(13) .
O4 Sb2 C41 90.3(2) .
O4 Sb2 C35 95.9(2) .
C41 Sb2 C35 102.5(2) .
O4 Sb2 C47 157.29(18) .
C41 Sb2 C47 102.1(2) .
C35 Sb2 C47 99.8(2) .
O4 Sb2 O5 77.65(15) .
C41 Sb2 O5 162.45(19) .
C35 Sb2 O5 91.52(18) .
C47 Sb2 O5 85.59(19) .
O4 Sb2 O3 82.65(14) 2_765
C41 Sb2 O3 88.50(17) 2_765
C35 Sb2 O3 168.93(18) 2_765
C47 Sb2 O3 78.79(18) 2_765
O5 Sb2 O3 77.44(13) 2_765
C2 O1 Sb1 117.4(3) .
C1 O2 Sb1 114.8(3) .
C1 O3 Sb2 142.0(4) 2_765
C28 O4 Sb2 117.7(3) .
C27 O5 Sb2 112.0(3) .
C27 O6 Sb1 134.8(4) .
O3 C1 O2 126.0(5) .
O3 C1 C2 117.7(5) .
O2 C1 C2 116.3(5) .
O1 C2 C3 109.1(5) .
O1 C2 C1 110.5(5) .
C3 C2 C1 110.8(5) .
C8 C3 C4 118.5(6) .
C8 C3 C2 121.7(6) .
C4 C3 C2 119.7(5) .
C5 C4 C3 120.6(6) .
C6 C5 C4 120.1(7) .
C5 C6 C7 119.6(7) .
C8 C7 C6 120.4(6) .
C7 C8 C3 120.7(7) .
C14 C9 C10 117.9(5) .
C14 C9 Sb1 120.7(4) .
C10 C9 Sb1 121.3(4) .
C11 C10 C9 120.8(6) .
C12 C11 C10 118.9(6) .
C13 C12 C11 122.7(6) .
C13 C12 F1 119.2(6) .
C11 C12 F1 118.0(6) .
C12 C13 C14 118.0(6) .
C13 C14 C9 121.7(6) .
C16 C15 C20 118.5(6) .
C16 C15 Sb1 121.5(5) .
C20 C15 Sb1 120.0(4) .
C15 C16 C17 120.2(7) .
C18 C17 C16 118.8(6) .
C17 C18 F2 118.5(6) .
C17 C18 C19 123.1(6) .
F2 C18 C19 118.4(7) .
C18 C19 C20 117.5(7) .
C19 C20 C15 121.9(6) .
C26 C21 C22 118.6(6) .
C26 C21 Sb1 123.8(4) .
C22 C21 Sb1 117.1(4) .
C21 C22 C23 121.0(6) .
C24 C23 C22 117.8(7) .
C25 C24 C23 123.2(6) .
C25 C24 F3 118.3(6) .
C23 C24 F3 118.5(6) .
C24 C25 C26 118.5(6) .
C21 C26 C25 121.0(6) .
O6 C27 O5 125.1(5) .
O6 C27 C28 117.4(5) .
O5 C27 C28 117.5(5) .
O4 C28 C29 111.1(4) .
O4 C28 C27 110.5(5) .
C29 C28 C27 110.7(5) .
C34 C29 C30 117.8(6) .
C34 C29 C28 121.6(5) .
C30 C29 C28 120.6(6) .
C29 C30 C31 119.8(7) .
C32 C31 C30 120.9(7) .
C33 C32 C31 118.7(7) .
C32 C33 C34 120.7(7) .
C29 C34 C33 122.1(6) .
C40 C35 C36 118.5(5) .
C40 C35 Sb2 120.1(4) .
C36 C35 Sb2 121.4(4) .
C37 C36 C35 120.4(5) .
C38 C37 C36 119.0(6) .
F4 C38 C39 118.5(5) .
F4 C38 C37 118.6(6) .
C39 C38 C37 122.9(6) .
C38 C39 C40 118.2(6) .
C35 C40 C39 121.0(6) .
C46 C41 C42 119.3(6) .
C46 C41 Sb2 121.3(5) .
C42 C41 Sb2 119.2(5) .
C43 C42 C41 119.5(6) .
C44 C43 C42 119.3(7) .
C43 C44 F5 119.4(7) .
C43 C44 C45 122.3(6) .
F5 C44 C45 118.2(7) .
C44 C45 C46 118.2(7) .
C41 C46 C45 121.3(6) .
C48 C47 C52 119.2(6) .
C48 C47 Sb2 119.0(5) .
C52 C47 Sb2 121.8(4) .
C47 C48 C49 120.0(7) .
C50 C49 C48 118.2(7) .
C51 C50 F6 119.8(7) .
C51 C50 C49 122.2(7) .
F6 C50 C49 117.9(7) .
C50 C51 C52 119.0(7) .
C51 C52 C47 121.4(6) .
C55 O7 C53 114.2(12) .
O7 C53 C54 104.1(10) .
O7 C55 C56 117.5(12) .

loop_
_geom_bond_atom_site_label_1
_geom_bond_atom_site_label_2
_geom_bond_distance
_geom_bond_site_symmetry_2
Sb1 O1 1.995(4) .
Sb1 C9 2.130(6) .
Sb1 C15 2.131(5) .
Sb1 C21 2.148(6) .
Sb1 O2 2.182(4) .
Sb1 O6 2.322(4) .
Sb2 O4 1.986(4) .
Sb2 C41 2.128(6) .
Sb2 C35 2.130(5) .
Sb2 C47 2.142(6) .
Sb2 O5 2.186(4) .
Sb2 O3 2.403(3) 2_765
O1 C2 1.418(6) .
O2 C1 1.265(7) .
O3 C1 1.245(6) .
O3 Sb2 2.403(3) 2_765
O4 C28 1.428(6) .
O5 C27 1.267(7) .
O6 C27 1.255(6) .
F1 C12 1.368(6) .
F2 C18 1.370(6) .
F3 C24 1.373(7) .
F4 C38 1.354(6) .
F5 C44 1.365(7) .
F6 C50 1.365(8) .
C1 C2 1.541(7) .
C2 C3 1.513(8) .
C3 C8 1.382(8) .
C3 C4 1.391(8) .
C4 C5 1.387(9) .
C5 C6 1.372(9) .
C6 C7 1.383(9) .
C7 C8 1.378(9) .
C9 C14 1.387(8) .
C9 C10 1.392(7) .
C10 C11 1.379(8) .
C11 C12 1.363(8) .
C12 C13 1.357(8) .
C13 C14 1.386(8) .
C15 C16 1.378(8) .
C15 C20 1.392(9) .
C16 C17 1.410(8) .
C17 C18 1.353(10) .
C18 C19 1.371(9) .
C19 C20 1.387(8) .
C21 C26 1.377(8) .
C21 C22 1.387(8) .
C22 C23 1.391(10) .
C23 C24 1.365(9) .
C24 C25 1.351(8) .
C25 C26 1.389(8) .
C27 C28 1.518(7) .
C28 C29 1.508(8) .
C29 C34 1.354(9) .
C29 C30 1.380(8) .
C30 C31 1.405(10) .
C31 C32 1.372(11) .
C32 C33 1.340(9) .
C33 C34 1.390(9) .
C35 C40 1.396(7) .
C35 C36 1.398(8) .
C36 C37 1.395(8) .
C37 C38 1.365(8) .
C38 C39 1.365(9) .
C39 C40 1.400(8) .
C41 C46 1.364(8) .
C41 C42 1.398(9) .
C42 C43 1.391(8) .
C43 C44 1.354(9) .
C44 C45 1.370(10) .
C45 C46 1.386(8) .
C47 C48 1.381(8) .
C47 C52 1.387(8) .
C48 C49 1.398(9) .
C49 C50 1.397(10) .
C50 C51 1.344(9) .
C51 C52 1.375(9) .
O7 C55 1.381(8) .
O7 C53 1.444(9) .
C56 C55 1.475(9) .
C54 C53 1.534(9) .
